data_5000135
loop_
_publ_author_name
'Ibers, James A.'

_publ_section_title
;
 Paroxetine hydrochloride hemihydrate
;
_journal_issue 3
_journal_name_full 'Acta Crystallographica Section C'
_journal_page_first 432
_journal_page_last 434
_journal_paper_doi 10.1107/S0108270198013444
_journal_volume 55
_journal_year 1999
_chemical_formula_sum 'C19 H22 Cl F N O3.5'
_space_group_IT_number 4
_symmetry_cell_setting monoclinic
_symmetry_space_group_name_Hall 'P 2yb'
_symmetry_space_group_name_H-M 'P 1 21 1'
_cell_angle_alpha 90
_cell_angle_beta 106.638(12)
_cell_angle_gamma 90
_cell_formula_units_Z 4
_cell_length_a 12.8953(17)
_cell_length_b 10.0927(11)
_cell_length_c 14.413(2)
_cod_duplicate_entry 2008255
_cod_original_sg_symbol_H-M 'P 21'
_cod_original_formula_sum 'C19 H22 Cl1 F1 N1 O3.5'
_cod_database_code 5000135

loop_
_symmetry_equiv_pos_site_id
_symmetry_equiv_pos_as_xyz
1 x,y,z
2 -x,1/2+y,-z

loop_
_atom_site_label
_atom_site_type_symbol
_atom_site_fract_x
_atom_site_fract_y
_atom_site_fract_z
C1 C 0.2743(4) 1.4388(4) 0.6882(3)
C2 C 0.5081(4) 0.2239(5) -0.0241(3)
C3 C 0.3399(3) 1.3806(5) 0.6394(3)
H1 H 0.40220 1.42480 0.63220
C4 C 0.5392(3) 0.1860(4) 0.0712(3)
H2 H 0.59530 0.12290 0.09450
C5 C 0.3119(3) 1.2554(4) 0.6012(3)
H3 H 0.35650 1.21250 0.56800
C6 C 0.4863(3) 0.2428(4) 0.1323(3)
H4 H 0.50600 0.21730 0.19850
C7 C 0.2201(3) 1.1910(4) 0.6102(3)
C8 C 0.4054(3) 0.3358(4) 0.0992(3)
C9 C 0.1574(3) 1.2549(5) 0.6598(3)
H5 H 0.09470 1.21200 0.66720
C10 C 0.3757(3) 0.3692(5) 0.0021(3)
H6 H 0.31860 0.43070 -0.02210
C11 C 0.1833(3) 1.3785(5) 0.6983(3)
H7 H 0.13900 1.42170 0.73150
C12 C 0.4283(4) 0.3141(5) -0.0607(3)
H8 H 0.40920 0.33860 -0.12710
C13 C 0.1896(3) 1.0526(4) 0.5704(3)
H9 H 0.12590 1.02370 0.59190
C14 C 0.3459(3) 0.3965(4) 0.1658(3)
H10 H 0.30210 0.47280 0.13110
C15 C 0.2818(3) 0.9533(4) 0.6125(3)
H11 H 0.34620 0.97990 0.59260
H12 H 0.30160 0.95660 0.68400
C16 C 0.4235(3) 0.4488(4) 0.2606(3)
H13 H 0.47220 0.37620 0.29290
H14 H 0.46880 0.52000 0.24540
C17 C 0.2513(4) 0.8122(4) 0.5793(3)
H15 H 0.31490 0.75350 0.60310
H16 H 0.19340 0.78030 0.60630
C18 C 0.3642(3) 0.5022(5) 0.3296(3)
H17 H 0.41710 0.53000 0.39090
H18 H 0.32080 0.58060 0.30050
C19 C 0.1236(3) 0.9012(4) 0.4294(3)
H19 H 0.06010 0.87690 0.45150
H20 H 0.10220 0.89440 0.35790
C20 C 0.2114(3) 0.3507(4) 0.2601(3)
H21 H 0.16390 0.42520 0.22950
H22 H 0.16550 0.28130 0.27680
C21 C 0.1567(3) 1.0432(4) 0.4593(3)
H23 H 0.22140 1.06540 0.43720
C22 C 0.2676(3) 0.2940(4) 0.1876(3)
H24 H 0.31120 0.21530 0.21840
C23 C 0.0654(3) 1.1376(5) 0.4097(3)
H25 H -0.00050 1.11800 0.42940
H26 H 0.08700 1.23060 0.42690
C24 C 0.1834(3) 0.2472(4) 0.0985(3)
H27 H 0.21860 0.20280 0.05420
H28 H 0.13460 0.18280 0.11650
C25 C -0.0385(3) 1.1818(4) 0.2438(3)
C26 C 0.0369(3) 0.3319(4) -0.0276(3)
C27 C -0.0832(3) 1.1183(5) 0.1564(3)
H29 H -0.05740 1.03300 0.14610
C28 C 0.0408(3) 0.2387(4) -0.0976(3)
H30 H 0.10440 0.18740 -0.09050
C29 C -0.1646(3) 1.1763(5) 0.0836(3)
H31 H -0.19580 1.13240 0.02380
C30 C -0.0488(3) 0.2203(4) -0.1787(3)
H32 H -0.04770 0.15610 -0.22660
C31 C -0.1979(3) 1.2993(5) 0.1017(3)
C32 C -0.1369(3) 0.2965(4) -0.1866(3)
C33 C -0.1530(3) 1.3632(4) 0.1876(3)
C34 C -0.1404(3) 0.3907(4) -0.1177(3)
C35 C -0.0712(3) 1.3093(4) 0.2608(3)
H33 H -0.03890 1.35570 0.31920
C36 C -0.0542(3) 0.4116(4) -0.0374(3)
H34 H -0.05640 0.47710 0.00930
C37 C -0.2894(3) 1.4850(5) 0.1004(3)
H35 H -0.35580 1.46820 0.12000
H36 H -0.29760 1.57080 0.06570
C38 C -0.3037(3) 0.3837(5) -0.2234(3)
H37 H -0.34670 0.44310 -0.27480
H38 H -0.35420 0.32850 -0.19960
Cl1 Cl 0.55343(9) 0.64373(11) 0.58623(8)
Cl2 Cl 0.11773(8) 0.52813(11) 0.42740(8)
F1 F 0.3023(2) 1.5618(2) 0.72674(18)
F2 F 0.5608(2) 0.1705(3) -0.08507(18)
N1 N 0.2129(3) 0.8080(4) 0.4711(3)
N2 N 0.2917(3) 0.3979(4) 0.3496(3)
O1 O -0.2726(2) 1.3815(4) 0.0399(2)
O2 O -0.2334(2) 0.3003(3) -0.2611(2)
O3 O -0.1958(2) 1.4884(3) 0.1845(2)
O4 O -0.2362(2) 0.4588(3) -0.14645(19)
O5 O 0.0461(2) 1.1165(3) 0.3082(2)
O6 O 0.1229(2) 0.3590(3) 0.0515(2)
O7 O 0.4136(3) 0.8408(4) 0.4396(3)
H39 H 0.187(3) 0.727(4) 0.454(3)
H40 H 0.284(4) 0.831(5) 0.443(3)
H41 H 0.339(3) 0.342(4) 0.376(3)
H42 H 0.242(4) 0.442(5) 0.404(3)
H43 H 0.435(4) 0.914(5) 0.438(3)
H44 H 0.481(6) 0.810(7) 0.487(5)

loop_
_atom_type_symbol
_atom_type_radius_bond
C 0.68
H 0.23
Cl 0.99
F 0.64
N 0.68
O 0.68
